data_4315900
loop_
_publ_author_name
'Jue-Chao Jiang'
'Zhao-Lian Chu'
'Wei Huang'
'Gang Wang'
'Xiao-Zeng You'

_publ_section_title
;
 Dinuclear Cadmium(II), Zinc(II), and Manganese(II), Trinuclear
 Nickel(II), and Pentanuclear Copper(II) Complexes with Novel Macrocyclic
 and Acyclic Schiff-Base Ligands Having Enantiopure or Racemic Camphoric
 Diamine Components
;
_journal_name_full 'Inorganic Chemistry'
_journal_page_first 5897
_journal_page_last 5911
_journal_paper_doi 10.1021/ic100349d
_journal_volume 49
_journal_year 2010
_chemical_absolute_configuration rm
_chemical_formula_moiety 'C34 H36 Cl2 Mn2 N6 O2 S2, 2(C2 H3 N)'
_chemical_formula_sum 'C38 H42 Cl2 Mn2 N8 O2 S2'
_chemical_formula_weight 887.70
_chemical_name_systematic
; 
 ? 
;
_space_group_IT_number 4
_symmetry_cell_setting monoclinic
_symmetry_space_group_name_Hall 'P 2yb'
_symmetry_space_group_name_H-M 'P 1 21 1'
_atom_sites_solution_hydrogens geom
_atom_sites_solution_primary direct
_atom_sites_solution_secondary difmap
_audit_creation_method SHELXL-97
_cell_angle_alpha 90.00
_cell_angle_beta 95.824(2)
_cell_angle_gamma 90.00
_cell_formula_units_Z 2
_cell_length_a 10.4354(17)
_cell_length_b 13.368(2)
_cell_length_c 14.919(2)
_cell_measurement_reflns_used 1910
_cell_measurement_temperature 291(2)
_cell_measurement_theta_max 19.924
_cell_measurement_theta_min 2.479
_cell_volume 2070.5(5)
_computing_cell_refinement SMART
_computing_data_collection 'SMART (BRUKER 2000)'
_computing_data_reduction 'SAINT (BRUKER 2000)'
_computing_molecular_graphics SHELXTL
_computing_publication_material SHELXTL
_computing_structure_refinement SHELXTL
_computing_structure_solution 'SHELXTL (BRUKER 2000)'
_diffrn_ambient_temperature 291(2)
_diffrn_measured_fraction_theta_full 0.995
_diffrn_measured_fraction_theta_max 0.995
_diffrn_measurement_device_type 'Bruker CCD area detector'
_diffrn_measurement_method '\f and \w scans'
_diffrn_radiation_monochromator graphite
_diffrn_radiation_source 'fine-focus sealed tube'
_diffrn_radiation_type MoK\a
_diffrn_radiation_wavelength 0.71073
_diffrn_reflns_av_R_equivalents 0.0614
_diffrn_reflns_av_sigmaI/netI 0.1002
_diffrn_reflns_limit_h_max 10
_diffrn_reflns_limit_h_min -12
_diffrn_reflns_limit_k_max 15
_diffrn_reflns_limit_k_min -13
_diffrn_reflns_limit_l_max 17
_diffrn_reflns_limit_l_min -17
_diffrn_reflns_number 10433
_diffrn_reflns_theta_full 25.00
_diffrn_reflns_theta_max 25.00
_diffrn_reflns_theta_min 2.05
_diffrn_standards_decay_% 0
_diffrn_standards_interval_count 0
_diffrn_standards_interval_time 0
_diffrn_standards_number 0
_exptl_absorpt_coefficient_mu 0.883
_exptl_absorpt_correction_T_max 0.9169
_exptl_absorpt_correction_T_min 0.9014
_exptl_absorpt_correction_type multi-scan
_exptl_absorpt_process_details 'SADABS, Bruker(2000)'
_exptl_crystal_colour brown
_exptl_crystal_density_diffrn 1.424
_exptl_crystal_density_method 'not measured'
_exptl_crystal_description block
_exptl_crystal_F_000 916
_exptl_crystal_size_max 0.12
_exptl_crystal_size_mid 0.10
_exptl_crystal_size_min 0.10
_refine_diff_density_max 0.295
_refine_diff_density_min -0.279
_refine_diff_density_rms 0.050
_refine_ls_abs_structure_details 'Flack H D (1983), Acta Cryst. A39, 876-881'
_refine_ls_abs_structure_Flack -0.09(3)
_refine_ls_extinction_method none
_refine_ls_goodness_of_fit_ref 0.870
_refine_ls_hydrogen_treatment constr
_refine_ls_matrix_type full
_refine_ls_number_parameters 495
_refine_ls_number_reflns 5731
_refine_ls_number_restraints 7
_refine_ls_restrained_S_all 0.870
_refine_ls_R_factor_all 0.0868
_refine_ls_R_factor_gt 0.0449
_refine_ls_shift/su_max 0.000
_refine_ls_shift/su_mean 0.000
_refine_ls_structure_factor_coef Fsqd
_refine_ls_weighting_details 'calc w=1/[\s^2^(Fo^2^)+(0.0334P)^2^] where P=(Fo^2^+2Fc^2^)/3'
_refine_ls_weighting_scheme calc
_refine_ls_wR_factor_gt 0.0835
_refine_ls_wR_factor_ref 0.0989
_reflns_number_gt 3270
_reflns_number_total 5731
_reflns_threshold_expression >2sigma(I)
_cod_data_source_file ic100349d_si_002_10.cif
_cod_data_source_block 10
_cod_original_cell_volume 2070.5(6)
_cod_database_code 4315900

loop_
_symmetry_equiv_pos_as_xyz
'x, y, z'
'-x, y+1/2, -z'

loop_
_atom_site_label
_atom_site_type_symbol
_atom_site_fract_x
_atom_site_fract_y
_atom_site_fract_z
_atom_site_U_iso_or_equiv
_atom_site_adp_type
_atom_site_occupancy
_atom_site_symmetry_multiplicity
_atom_site_calc_flag
_atom_site_refinement_flags
_atom_site_disorder_assembly
_atom_site_disorder_group
Mn1 Mn 0.78000(9) 0.88161(7) 0.36002(6) 0.0503(3) Uani 1 1 d . . .
Mn2 Mn 0.76886(9) 0.78422(7) 0.15430(6) 0.0530(3) Uani 1 1 d . . .
C1 C 0.5391(6) 0.7684(5) 0.2698(4) 0.0456(17) Uani 1 1 d . . .
C2 C 0.5016(6) 0.7460(5) 0.3563(5) 0.0484(17) Uani 1 1 d . . .
C3 C 0.3780(7) 0.7054(5) 0.3582(5) 0.060(2) Uani 1 1 d . . .
H3 H 0.3531 0.6844 0.4133 0.072 Uiso 1 1 calc R . .
C4 C 0.2935(6) 0.6953(5) 0.2843(5) 0.0514(18) Uani 1 1 d . . .
C5 C 0.3292(6) 0.7197(5) 0.2031(4) 0.0482(17) Uani 1 1 d . . .
H5 H 0.2705 0.7133 0.1522 0.058 Uiso 1 1 calc R . .
C6 C 0.4506(6) 0.7537(4) 0.1944(4) 0.0454(17) Uani 1 1 d . . .
C7 C 0.5782(7) 0.7569(5) 0.4416(5) 0.0519(19) Uani 1 1 d . . .
H7 H 0.5409 0.7305 0.4905 0.062 Uiso 1 1 calc R . .
C8 C 0.4806(7) 0.7731(6) 0.1000(5) 0.062(2) Uani 1 1 d . . .
H8 H 0.4090 0.7730 0.0575 0.075 Uiso 1 1 calc R . .
C9 C 0.5814(9) 0.8047(7) -0.0327(5) 0.085(3) Uani 1 1 d . . .
C10 C 0.6588(7) 0.9009(6) -0.0474(5) 0.070(2) Uani 1 1 d . . .
C11 C 0.7997(8) 0.8756(7) -0.0361(4) 0.074(2) Uani 1 1 d . . .
H11 H 0.8471 0.9224 -0.0712 0.089 Uiso 1 1 calc R . .
C12 C 0.8042(10) 0.7708(9) -0.0764(6) 0.115(3) Uani 1 1 d . . .
H12A H 0.8192 0.7743 -0.1394 0.138 Uiso 1 1 calc R . .
H12B H 0.8725 0.7317 -0.0443 0.138 Uiso 1 1 calc R . .
C13 C 0.6763(11) 0.7249(7) -0.0665(5) 0.109(4) Uani 1 1 d . . .
H13A H 0.6867 0.6701 -0.0238 0.131 Uiso 1 1 calc R . .
H13B H 0.6403 0.6982 -0.1241 0.131 Uiso 1 1 calc R . .
C14 C 0.4516(8) 0.7961(8) -0.0817(4) 0.115(4) Uani 1 1 d . . .
H14A H 0.4129 0.7342 -0.0658 0.173 Uiso 1 1 calc R . .
H14B H 0.4583 0.7973 -0.1454 0.173 Uiso 1 1 calc R . .
H14C H 0.3993 0.8510 -0.0657 0.173 Uiso 1 1 calc R . .
C15 C 0.6169(8) 0.9874(6) 0.0123(5) 0.088(3) Uani 1 1 d . . .
H15A H 0.5246 0.9913 0.0071 0.132 Uiso 1 1 calc R . .
H15B H 0.6515 1.0493 -0.0072 0.132 Uiso 1 1 calc R . .
H15C H 0.6488 0.9752 0.0739 0.132 Uiso 1 1 calc R . .
C16 C 0.6289(9) 0.9390(8) -0.1503(5) 0.112(3) Uani 1 1 d . . .
H16A H 0.6361 0.8837 -0.1906 0.167 Uiso 1 1 calc R . .
H16B H 0.6897 0.9899 -0.1623 0.167 Uiso 1 1 calc R . .
H16C H 0.5433 0.9658 -0.1590 0.167 Uiso 1 1 calc R . .
C17 C 1.0069(6) 0.8991(5) 0.2420(4) 0.0498(18) Uani 1 1 d . . .
C18 C 1.0510(7) 0.9255(5) 0.1555(4) 0.0502(18) Uani 1 1 d . . .
C19 C 1.1749(7) 0.9596(5) 0.1501(5) 0.0520(18) Uani 1 1 d . . .
H19 H 1.2001 0.9755 0.0938 0.062 Uiso 1 1 calc R . .
C20 C 1.2608(6) 0.9708(5) 0.2235(5) 0.0591(19) Uani 1 1 d . . .
C21 C 1.2237(6) 0.9463(5) 0.3097(4) 0.0550(18) Uani 1 1 d . . .
H21 H 1.2821 0.9540 0.3606 0.066 Uiso 1 1 calc R . .
C22 C 1.0981(6) 0.9101(5) 0.3185(4) 0.0478(18) Uani 1 1 d . . .
C23 C 0.9672(7) 0.9167(6) 0.0708(5) 0.070(2) Uani 1 1 d . . .
H23 H 0.9981 0.9453 0.0204 0.084 Uiso 1 1 calc R . .
C24 C 1.0747(6) 0.8856(5) 0.4088(4) 0.0483(15) Uani 1 1 d . . .
H24 H 1.1467 0.8820 0.4508 0.058 Uiso 1 1 calc R . .
C25 C 0.7494(6) 0.7940(6) 0.5581(4) 0.0556(19) Uani 1 1 d . . .
C26 C 0.8885(6) 0.7549(5) 0.5595(4) 0.0500(18) Uani 1 1 d . . .
C27 C 0.9654(6) 0.8477(5) 0.5371(4) 0.0533(19) Uani 1 1 d . . .
H27 H 1.0545 0.8405 0.5642 0.064 Uiso 1 1 calc R . .
C28 C 0.9035(8) 0.9390(7) 0.5797(5) 0.085(3) Uani 1 1 d . . .
H28A H 0.9461 0.9535 0.6392 0.102 Uiso 1 1 calc R . .
H28B H 0.9069 0.9979 0.5421 0.102 Uiso 1 1 calc R . .
C29 C 0.7636(7) 0.9049(6) 0.5851(5) 0.073(2) Uani 1 1 d . . .
H29A H 0.7407 0.9138 0.6460 0.087 Uiso 1 1 calc R . .
H29B H 0.7058 0.9452 0.5449 0.087 Uiso 1 1 calc R . .
C30 C 0.6674(7) 0.7412(6) 0.6203(4) 0.080(2) Uani 1 1 d . . .
H30A H 0.6484 0.6748 0.5982 0.120 Uiso 1 1 calc R . .
H30B H 0.5885 0.7775 0.6230 0.120 Uiso 1 1 calc R . .
H30C H 0.7129 0.7374 0.6795 0.120 Uiso 1 1 calc R . .
C31 C 0.9015(7) 0.6656(6) 0.4956(5) 0.072(2) Uani 1 1 d . . .
H31A H 0.9890 0.6424 0.5017 0.108 Uiso 1 1 calc R . .
H31B H 0.8778 0.6862 0.4346 0.108 Uiso 1 1 calc R . .
H31C H 0.8457 0.6125 0.5109 0.108 Uiso 1 1 calc R . .
C32 C 0.9422(7) 0.7227(6) 0.6534(4) 0.075(2) Uani 1 1 d . . .
H32A H 0.9317 0.7759 0.6952 0.113 Uiso 1 1 calc R . .
H32B H 1.0320 0.7071 0.6537 0.113 Uiso 1 1 calc R . .
H32C H 0.8967 0.6645 0.6708 0.113 Uiso 1 1 calc R . .
C33 C 0.7108(7) 1.1160(6) 0.3708(5) 0.063(2) Uani 1 1 d . . .
C34 C 0.8469(9) 0.5527(8) 0.1558(6) 0.084(2) Uani 1 1 d U . .
C35 C 0.6558(12) 0.5044(9) 0.3300(7) 0.151(5) Uani 1 1 d . . .
H35A H 0.6513 0.5746 0.3166 0.227 Uiso 1 1 calc R . .
H35B H 0.6004 0.4684 0.2859 0.227 Uiso 1 1 calc R . .
H35C H 0.7428 0.4815 0.3289 0.227 Uiso 1 1 calc R . .
C36 C 0.6173(8) 0.4883(7) 0.4133(6) 0.084(3) Uani 1 1 d . . .
C37 C 0.1550(11) 0.6539(8) 0.8350(6) 0.136(4) Uani 1 1 d . . .
H37A H 0.1723 0.7149 0.8044 0.204 Uiso 1 1 calc R . .
H37B H 0.0775 0.6242 0.8068 0.204 Uiso 1 1 calc R . .
H37C H 0.2256 0.6084 0.8321 0.204 Uiso 1 1 calc R . .
C38 C 0.1390(9) 0.6761(7) 0.9304(8) 0.097(3) Uani 1 1 d . . .
Cl1 Cl 0.13687(18) 0.65064(16) 0.29382(14) 0.0792(6) Uani 1 1 d . . .
Cl2 Cl 1.41527(17) 1.01440(14) 0.21878(13) 0.0744(6) Uani 1 1 d . . .
N1 N 0.6865(5) 0.7958(4) 0.4612(3) 0.0475(13) Uani 1 1 d . . .
N2 N 0.5854(5) 0.7894(5) 0.0683(3) 0.0565(14) Uani 1 1 d . . .
N3 N 0.8569(6) 0.8744(5) 0.0578(3) 0.0627(16) Uani 1 1 d . . .
N4 N 0.9656(5) 0.8681(4) 0.4384(3) 0.0480(13) Uani 1 1 d . . .
N5 N 0.7333(6) 1.0326(5) 0.3621(4) 0.0739(19) Uani 1 1 d . . .
N6 N 0.8215(8) 0.6360(6) 0.1580(5) 0.092(2) Uani 1 1 d U . .
N7 N 0.5918(8) 0.4798(7) 0.4802(6) 0.123(3) Uani 1 1 d . . .
N8 N 0.1338(10) 0.6965(10) 1.0039(6) 0.170(5) Uani 1 1 d . . .
O1 O 0.6566(4) 0.8036(3) 0.2636(2) 0.0522(12) Uani 1 1 d . . .
O2 O 0.8907(4) 0.8667(4) 0.2495(2) 0.0516(12) Uani 1 1 d . . .
S1 S 0.6877(2) 1.23238(17) 0.38121(19) 0.1006(8) Uani 1 1 d . . .
S2 S 0.8823(3) 0.4375(2) 0.1528(2) 0.1365(12) Uani 1 1 d . . .

loop_
_atom_site_aniso_label
_atom_site_aniso_U_11
_atom_site_aniso_U_22
_atom_site_aniso_U_33
_atom_site_aniso_U_23
_atom_site_aniso_U_13
_atom_site_aniso_U_12
Mn1 0.0486(7) 0.0533(7) 0.0490(6) 0.0019(5) 0.0059(5) -0.0011(5)
Mn2 0.0544(7) 0.0564(7) 0.0484(6) -0.0003(6) 0.0064(5) -0.0028(6)
C1 0.033(4) 0.043(5) 0.062(4) 0.007(3) 0.007(3) -0.001(3)
C2 0.036(4) 0.053(5) 0.057(5) 0.003(3) 0.009(3) -0.006(3)
C3 0.072(6) 0.046(5) 0.062(5) 0.019(4) 0.004(4) -0.005(4)
C4 0.052(5) 0.038(4) 0.064(5) 0.000(4) 0.002(4) -0.005(3)
C5 0.045(5) 0.050(4) 0.048(4) 0.000(3) -0.005(3) -0.008(3)
C6 0.047(4) 0.038(4) 0.049(4) 0.004(3) -0.008(4) 0.000(3)
C7 0.052(5) 0.054(5) 0.052(4) 0.001(3) 0.014(4) 0.003(3)
C8 0.065(5) 0.060(5) 0.058(5) -0.005(4) -0.012(4) -0.009(4)
C9 0.106(7) 0.106(7) 0.039(4) 0.000(5) -0.009(4) -0.027(6)
C10 0.071(6) 0.091(7) 0.047(4) 0.030(5) -0.001(4) -0.011(5)
C11 0.084(6) 0.101(7) 0.038(4) -0.004(5) 0.006(4) -0.018(6)
C12 0.111(8) 0.156(11) 0.077(6) -0.026(7) 0.007(6) 0.021(8)
C13 0.191(11) 0.081(7) 0.060(6) -0.025(5) 0.029(7) -0.027(8)
C14 0.105(7) 0.193(10) 0.041(4) 0.018(5) -0.025(4) -0.072(7)
C15 0.115(7) 0.069(6) 0.080(5) 0.004(5) 0.006(5) 0.015(5)
C16 0.120(8) 0.148(9) 0.064(5) 0.018(6) -0.004(5) -0.024(6)
C17 0.054(5) 0.056(5) 0.041(4) -0.001(4) 0.008(4) 0.003(4)
C18 0.064(5) 0.039(4) 0.047(4) 0.001(3) 0.002(4) 0.007(3)
C19 0.041(5) 0.064(5) 0.053(4) 0.002(4) 0.014(4) -0.002(4)
C20 0.044(5) 0.054(5) 0.081(5) 0.003(4) 0.019(4) -0.003(4)
C21 0.056(5) 0.052(5) 0.056(4) 0.000(4) 0.003(4) 0.008(3)
C22 0.042(4) 0.055(5) 0.050(4) 0.006(3) 0.022(3) 0.001(3)
C23 0.061(6) 0.096(7) 0.057(5) 0.009(4) 0.026(4) 0.001(4)
C24 0.049(4) 0.045(4) 0.052(4) 0.003(4) 0.006(3) 0.004(4)
C25 0.056(5) 0.077(5) 0.036(4) -0.006(4) 0.012(3) -0.011(4)
C26 0.048(4) 0.051(5) 0.051(4) 0.005(3) 0.003(3) 0.000(3)
C27 0.033(4) 0.079(6) 0.046(4) 0.000(4) -0.007(3) -0.010(3)
C28 0.108(7) 0.084(6) 0.069(5) -0.024(5) 0.037(5) -0.013(5)
C29 0.068(5) 0.081(7) 0.071(5) -0.033(4) 0.015(4) -0.008(4)
C30 0.063(5) 0.124(7) 0.051(4) 0.018(4) -0.001(4) -0.015(5)
C31 0.079(6) 0.057(5) 0.083(5) 0.008(4) 0.021(4) 0.013(4)
C32 0.067(5) 0.103(7) 0.054(4) 0.021(4) 0.000(4) -0.004(4)
C33 0.054(5) 0.066(6) 0.069(5) 0.005(4) 0.006(4) 0.005(4)
C34 0.087(5) 0.088(6) 0.075(5) 0.015(5) 0.001(4) 0.014(5)
C35 0.225(14) 0.130(11) 0.097(8) -0.028(8) 0.005(9) -0.006(9)
C36 0.089(7) 0.103(8) 0.060(6) 0.015(6) 0.010(5) 0.000(5)
C37 0.202(12) 0.117(9) 0.080(7) 0.002(7) -0.032(8) -0.011(8)
C38 0.078(7) 0.092(8) 0.114(8) 0.017(7) -0.032(7) 0.012(5)
Cl1 0.0525(13) 0.0814(15) 0.1029(16) 0.0118(12) 0.0045(11) -0.0191(11)
Cl2 0.0527(13) 0.0755(15) 0.0975(15) 0.0161(11) 0.0194(11) -0.0083(10)
N1 0.042(3) 0.055(4) 0.047(3) 0.003(3) 0.010(3) -0.001(3)
N2 0.053(4) 0.071(4) 0.045(3) -0.002(3) -0.001(3) -0.009(3)
N3 0.056(4) 0.087(5) 0.046(3) -0.008(4) 0.008(3) -0.006(4)
N4 0.043(3) 0.053(4) 0.048(3) 0.001(3) 0.007(3) 0.001(3)
N5 0.077(5) 0.065(5) 0.078(5) 0.006(4) 0.002(3) 0.021(4)
N6 0.103(5) 0.082(6) 0.087(4) 0.008(4) -0.009(4) 0.011(5)
N7 0.144(8) 0.132(8) 0.098(6) 0.026(6) 0.032(6) -0.005(6)
N8 0.137(9) 0.262(14) 0.102(7) -0.019(8) -0.038(7) 0.045(8)
O1 0.044(3) 0.062(3) 0.050(3) -0.003(2) 0.006(2) -0.005(2)
O2 0.043(3) 0.067(3) 0.046(2) -0.005(3) 0.009(2) -0.013(2)
S1 0.0789(17) 0.0617(16) 0.166(2) -0.0041(15) 0.0355(16) 0.0086(12)
S2 0.182(3) 0.0717(19) 0.168(3) 0.0013(17) 0.082(2) 0.0128(18)

loop_
_atom_type_symbol
_atom_type_description
_atom_type_scat_dispersion_real
_atom_type_scat_dispersion_imag
_atom_type_scat_source
C C 0.0033 0.0016 'International Tables Vol C Tables 4.2.6.8 and 6.1.1.4'
H H 0.0000 0.0000 'International Tables Vol C Tables 4.2.6.8 and 6.1.1.4'
N N 0.0061 0.0033 'International Tables Vol C Tables 4.2.6.8 and 6.1.1.4'
O O 0.0106 0.0060 'International Tables Vol C Tables 4.2.6.8 and 6.1.1.4'
Cl Cl 0.1484 0.1585 'International Tables Vol C Tables 4.2.6.8 and 6.1.1.4'
Mn Mn 0.3368 0.7283 'International Tables Vol C Tables 4.2.6.8 and 6.1.1.4'
S S 0.1246 0.1234 'International Tables Vol C Tables 4.2.6.8 and 6.1.1.4'

loop_
_geom_angle_atom_site_label_1
_geom_angle_atom_site_label_2
_geom_angle_atom_site_label_3
_geom_angle
_geom_angle_site_symmetry_1
_geom_angle_site_symmetry_3
_geom_angle_publ_flag
N5 Mn1 O1 111.3(2) . . ?
N5 Mn1 O2 104.5(2) . . ?
O1 Mn1 O2 76.44(15) . . ?
N5 Mn1 N4 105.7(2) . . ?
O1 Mn1 N4 141.13(18) . . ?
O2 Mn1 N4 83.32(17) . . ?
N5 Mn1 N1 112.0(2) . . ?
O1 Mn1 N1 85.85(18) . . ?
O2 Mn1 N1 143.1(2) . . ?
N4 Mn1 N1 91.20(19) . . ?
N6 Mn2 O2 110.1(2) . . ?
N6 Mn2 O1 105.3(3) . . ?
O2 Mn2 O1 76.18(15) . . ?
N6 Mn2 N3 115.3(3) . . ?
O2 Mn2 N3 83.62(19) . . ?
O1 Mn2 N3 138.8(2) . . ?
N6 Mn2 N2 105.1(3) . . ?
O2 Mn2 N2 143.6(2) . . ?
O1 Mn2 N2 85.91(18) . . ?
N3 Mn2 N2 89.9(2) . . ?
O1 C1 C6 122.3(6) . . ?
O1 C1 C2 118.8(6) . . ?
C6 C1 C2 118.9(6) . . ?
C3 C2 C1 116.0(6) . . ?
C3 C2 C7 116.8(6) . . ?
C1 C2 C7 127.2(6) . . ?
C4 C3 C2 123.3(7) . . ?
C4 C3 H3 118.3 . . ?
C2 C3 H3 118.3 . . ?
C5 C4 C3 119.7(6) . . ?
C5 C4 Cl1 120.0(6) . . ?
C3 C4 Cl1 120.3(6) . . ?
C4 C5 C6 120.8(6) . . ?
C4 C5 H5 119.6 . . ?
C6 C5 H5 119.6 . . ?
C5 C6 C1 121.0(6) . . ?
C5 C6 C8 115.6(6) . . ?
C1 C6 C8 123.4(6) . . ?
N1 C7 C2 130.9(6) . . ?
N1 C7 H7 114.5 . . ?
C2 C7 H7 114.5 . . ?
N2 C8 C6 131.3(6) . . ?
N2 C8 H8 114.4 . . ?
C6 C8 H8 114.4 . . ?
C14 C9 N2 114.3(7) . . ?
C14 C9 C10 117.4(7) . . ?
N2 C9 C10 107.0(6) . . ?
C14 C9 C13 111.3(7) . . ?
N2 C9 C13 105.8(7) . . ?
C10 C9 C13 99.4(7) . . ?
C11 C10 C9 108.5(7) . . ?
C11 C10 C15 115.7(7) . . ?
C9 C10 C15 110.9(7) . . ?
C11 C10 C16 105.6(6) . . ?
C9 C10 C16 110.1(6) . . ?
C15 C10 C16 105.8(6) . . ?
N3 C11 C10 114.1(6) . . ?
N3 C11 C12 109.9(7) . . ?
C10 C11 C12 103.3(7) . . ?
N3 C11 H11 109.8 . . ?
C10 C11 H11 109.8 . . ?
C12 C11 H11 109.8 . . ?
C13 C12 C11 106.0(7) . . ?
C13 C12 H12A 110.5 . . ?
C11 C12 H12A 110.5 . . ?
C13 C12 H12B 110.5 . . ?
C11 C12 H12B 110.5 . . ?
H12A C12 H12B 108.7 . . ?
C12 C13 C9 110.6(8) . . ?
C12 C13 H13A 109.5 . . ?
C9 C13 H13A 109.5 . . ?
C12 C13 H13B 109.5 . . ?
C9 C13 H13B 109.5 . . ?
H13A C13 H13B 108.1 . . ?
C9 C14 H14A 109.5 . . ?
C9 C14 H14B 109.5 . . ?
H14A C14 H14B 109.5 . . ?
C9 C14 H14C 109.5 . . ?
H14A C14 H14C 109.5 . . ?
H14B C14 H14C 109.5 . . ?
C10 C15 H15A 109.5 . . ?
C10 C15 H15B 109.5 . . ?
H15A C15 H15B 109.5 . . ?
C10 C15 H15C 109.5 . . ?
H15A C15 H15C 109.5 . . ?
H15B C15 H15C 109.5 . . ?
C10 C16 H16A 109.5 . . ?
C10 C16 H16B 109.5 . . ?
H16A C16 H16B 109.5 . . ?
C10 C16 H16C 109.5 . . ?
H16A C16 H16C 109.5 . . ?
H16B C16 H16C 109.5 . . ?
O2 C17 C22 121.3(6) . . ?
O2 C17 C18 122.5(6) . . ?
C22 C17 C18 116.2(6) . . ?
C19 C18 C17 121.0(6) . . ?
C19 C18 C23 117.1(7) . . ?
C17 C18 C23 121.9(6) . . ?
C20 C19 C18 122.5(7) . . ?
C20 C19 H19 118.8 . . ?
C18 C19 H19 118.8 . . ?
C19 C20 C21 119.3(6) . . ?
C19 C20 Cl2 123.4(6) . . ?
C21 C20 Cl2 117.3(6) . . ?
C22 C21 C20 120.2(6) . . ?
C22 C21 H21 119.9 . . ?
C20 C21 H21 119.9 . . ?
C21 C22 C17 120.9(6) . . ?
C21 C22 C24 114.4(6) . . ?
C17 C22 C24 124.8(6) . . ?
N3 C23 C18 127.9(7) . . ?
N3 C23 H23 116.0 . . ?
C18 C23 H23 116.0 . . ?
N4 C24 C22 127.4(6) . . ?
N4 C24 H24 116.3 . . ?
C22 C24 H24 116.3 . . ?
C30 C25 N1 112.1(5) . . ?
C30 C25 C29 109.7(6) . . ?
N1 C25 C29 104.7(6) . . ?
C30 C25 C26 115.3(6) . . ?
N1 C25 C26 109.4(5) . . ?
C29 C25 C26 104.9(5) . . ?
C32 C26 C27 106.2(5) . . ?
C32 C26 C25 111.5(5) . . ?
C27 C26 C25 103.7(5) . . ?
C32 C26 C31 107.6(5) . . ?
C27 C26 C31 114.3(5) . . ?
C25 C26 C31 113.3(6) . . ?
N4 C27 C26 114.5(5) . . ?
N4 C27 C28 107.6(6) . . ?
C26 C27 C28 107.4(5) . . ?
N4 C27 H27 109.1 . . ?
C26 C27 H27 109.1 . . ?
C28 C27 H27 109.1 . . ?
C29 C28 C27 103.0(6) . . ?
C29 C28 H28A 111.2 . . ?
C27 C28 H28A 111.2 . . ?
C29 C28 H28B 111.2 . . ?
C27 C28 H28B 111.2 . . ?
H28A C28 H28B 109.1 . . ?
C25 C29 C28 109.8(6) . . ?
C25 C29 H29A 109.7 . . ?
C28 C29 H29A 109.7 . . ?
C25 C29 H29B 109.7 . . ?
C28 C29 H29B 109.7 . . ?
H29A C29 H29B 108.2 . . ?
C25 C30 H30A 109.5 . . ?
C25 C30 H30B 109.5 . . ?
H30A C30 H30B 109.5 . . ?
C25 C30 H30C 109.5 . . ?
H30A C30 H30C 109.5 . . ?
H30B C30 H30C 109.5 . . ?
C26 C31 H31A 109.5 . . ?
C26 C31 H31B 109.5 . . ?
H31A C31 H31B 109.5 . . ?
C26 C31 H31C 109.5 . . ?
H31A C31 H31C 109.5 . . ?
H31B C31 H31C 109.5 . . ?
C26 C32 H32A 109.5 . . ?
C26 C32 H32B 109.5 . . ?
H32A C32 H32B 109.5 . . ?
C26 C32 H32C 109.5 . . ?
H32A C32 H32C 109.5 . . ?
H32B C32 H32C 109.5 . . ?
N5 C33 S1 176.7(8) . . ?
N6 C34 S2 179.9(12) . . ?
C36 C35 H35A 109.5 . . ?
C36 C35 H35B 109.5 . . ?
H35A C35 H35B 109.5 . . ?
C36 C35 H35C 109.5 . . ?
H35A C35 H35C 109.5 . . ?
H35B C35 H35C 109.5 . . ?
N7 C36 C35 175.9(12) . . ?
C38 C37 H37A 109.5 . . ?
C38 C37 H37B 109.5 . . ?
H37A C37 H37B 109.5 . . ?
C38 C37 H37C 109.5 . . ?
H37A C37 H37C 109.5 . . ?
H37B C37 H37C 109.5 . . ?
N8 C38 C37 175.7(13) . . ?
C7 N1 C25 120.4(5) . . ?
C7 N1 Mn1 120.6(4) . . ?
C25 N1 Mn1 118.7(4) . . ?
C8 N2 C9 117.5(6) . . ?
C8 N2 Mn2 121.0(5) . . ?
C9 N2 Mn2 121.3(5) . . ?
C23 N3 C11 114.3(6) . . ?
C23 N3 Mn2 125.8(5) . . ?
C11 N3 Mn2 119.1(5) . . ?
C24 N4 C27 117.5(5) . . ?
C24 N4 Mn1 125.1(4) . . ?
C27 N4 Mn1 117.1(4) . . ?
C33 N5 Mn1 174.3(6) . . ?
C34 N6 Mn2 176.4(8) . . ?
C1 O1 Mn1 129.3(4) . . ?
C1 O1 Mn2 126.7(4) . . ?
Mn1 O1 Mn2 103.84(18) . . ?
C17 O2 Mn1 128.5(4) . . ?
C17 O2 Mn2 128.0(4) . . ?
Mn1 O2 Mn2 103.49(18) . . ?

loop_
_geom_bond_atom_site_label_1
_geom_bond_atom_site_label_2
_geom_bond_distance
_geom_bond_site_symmetry_2
_geom_bond_publ_flag
Mn1 N5 2.077(7) . ?
Mn1 O1 2.106(4) . ?
Mn1 O2 2.117(4) . ?
Mn1 N4 2.166(5) . ?
Mn1 N1 2.201(5) . ?
Mn2 N6 2.055(7) . ?
Mn2 O2 2.118(4) . ?
Mn2 O1 2.118(4) . ?
Mn2 N3 2.153(6) . ?
Mn2 N2 2.195(5) . ?
C1 O1 1.326(6) . ?
C1 C6 1.396(8) . ?
C1 C2 1.417(8) . ?
C2 C3 1.403(8) . ?
C2 C7 1.440(9) . ?
C3 C4 1.346(8) . ?
C3 H3 0.9300 . ?
C4 C5 1.344(8) . ?
C4 Cl1 1.759(7) . ?
C5 C6 1.364(8) . ?
C5 H5 0.9300 . ?
C6 C8 1.495(9) . ?
C7 N1 1.251(7) . ?
C7 H7 0.9300 . ?
C8 N2 1.254(7) . ?
C8 H8 0.9300 . ?
C9 C14 1.477(10) . ?
C9 N2 1.516(8) . ?
C9 C10 1.546(11) . ?
C9 C13 1.573(13) . ?
C10 C11 1.502(9) . ?
C10 C15 1.549(10) . ?
C10 C16 1.617(9) . ?
C11 N3 1.467(8) . ?
C11 C12 1.527(12) . ?
C11 H11 0.9800 . ?
C12 C13 1.489(11) . ?
C12 H12A 0.9700 . ?
C12 H12B 0.9700 . ?
C13 H13A 0.9700 . ?
C13 H13B 0.9700 . ?
C14 H14A 0.9600 . ?
C14 H14B 0.9600 . ?
C14 H14C 0.9600 . ?
C15 H15A 0.9600 . ?
C15 H15B 0.9600 . ?
C15 H15C 0.9600 . ?
C16 H16A 0.9600 . ?
C16 H16B 0.9600 . ?
C16 H16C 0.9600 . ?
C17 O2 1.303(7) . ?
C17 C22 1.418(9) . ?
C17 C18 1.456(8) . ?
C18 C19 1.380(8) . ?
C18 C23 1.466(9) . ?
C19 C20 1.352(8) . ?
C19 H19 0.9300 . ?
C20 C21 1.419(8) . ?
C20 Cl2 1.722(7) . ?
C21 C22 1.416(8) . ?
C21 H21 0.9300 . ?
C22 C24 1.431(8) . ?
C23 N3 1.280(8) . ?
C23 H23 0.9300 . ?
C24 N4 1.284(7) . ?
C24 H24 0.9300 . ?
C25 C30 1.501(9) . ?
C25 N1 1.527(7) . ?
C25 C29 1.539(10) . ?
C25 C26 1.541(9) . ?
C26 C32 1.518(8) . ?
C26 C27 1.531(8) . ?
C26 C31 1.542(9) . ?
C27 N4 1.499(7) . ?
C27 C28 1.547(10) . ?
C27 H27 0.9800 . ?
C28 C29 1.539(9) . ?
C28 H28A 0.9700 . ?
C28 H28B 0.9700 . ?
C29 H29A 0.9700 . ?
C29 H29B 0.9700 . ?
C30 H30A 0.9600 . ?
C30 H30B 0.9600 . ?
C30 H30C 0.9600 . ?
C31 H31A 0.9600 . ?
C31 H31B 0.9600 . ?
C31 H31C 0.9600 . ?
C32 H32A 0.9600 . ?
C32 H32B 0.9600 . ?
C32 H32C 0.9600 . ?
C33 N5 1.149(8) . ?
C33 S1 1.585(9) . ?
C34 N6 1.146(9) . ?
C34 S2 1.585(10) . ?
C35 C36 1.361(12) . ?
C35 H35A 0.9600 . ?
C35 H35B 0.9600 . ?
C35 H35C 0.9600 . ?
C36 N7 1.064(8) . ?
C37 C38 1.479(13) . ?
C37 H37A 0.9600 . ?
C37 H37B 0.9600 . ?
C37 H37C 0.9600 . ?
C38 N8 1.137(11) . ?
